data_7712965
loop_
_publ_author_name
'Penki, Venkata Sai Sashankh'
'Chang, Yu-Lun'
'Chen, Hsing-Yin'
'Chu, Yu-Ting'
'Kuo, Yu-Ting'
'Dorairaj, Dorothy Priyanka Priyanka'
'Sudewi, Sri'
'Ding, Shangwu'
'Hsu, Sodio C. N.'

_publ_section_title
;
 Denticity Governs on the Formation of \b-Thioketiminato Tri-Copper(I) and
 Mono-Copper(I) Complexes
;
_journal_name_full 'Dalton Transactions'
_journal_paper_doi 10.1039/D3DT00474K
_journal_year 2023
_chemical_formula_moiety 'C12 H16 N2 S'
_chemical_formula_sum 'C12 H16 N2 S'
_chemical_formula_weight 220.33
_space_group_crystal_system triclinic
_space_group_IT_number 2
_space_group_name_Hall '-P 1'
_space_group_name_H-M_alt 'P -1'
_atom_sites_solution_hydrogens geom
_atom_sites_solution_primary dual
_audit_creation_date 2019-12-30
_audit_creation_method
;
Olex2 1.3-ac4
(compiled 2019.04.23 svn.r3594 for Rigaku Oxford Diffraction, GUI svn.r5739)
;
_audit_update_record
;
2022-06-08 deposited with the CCDC.	2023-05-05 downloaded from the CCDC.
;
_cell_angle_alpha 105.091(6)
_cell_angle_beta 93.555(6)
_cell_angle_gamma 92.253(6)
_cell_formula_units_Z 2
_cell_length_a 7.0013(5)
_cell_length_b 7.2355(5)
_cell_length_c 12.2312(9)
_cell_measurement_reflns_used 3797
_cell_measurement_temperature 113(2)
_cell_measurement_theta_max 26.6600
_cell_measurement_theta_min 1.7690
_cell_volume 596.10(8)
_computing_cell_refinement 'CrysAlisPro 1.171.41.36a (Rigaku OD, 2019)'
_computing_data_collection 'CrysAlisPro 1.171.41.36a (Rigaku OD, 2019)'
_computing_data_reduction 'CrysAlisPro 1.171.41.36a (Rigaku OD, 2019)'
_computing_molecular_graphics 'Olex2 (Dolomanov et al., 2009)'
_computing_publication_material 'Olex2 (Dolomanov et al., 2009)'
_computing_structure_refinement 'ShelXL (Sheldrick, 2015)'
_computing_structure_solution 'ShelXT (Sheldrick, 2015)'
_diffrn_ambient_temperature 113(2)
_diffrn_detector 'Hybrid Pixel Array Detector'
_diffrn_detector_area_resol_mean 10.0000
_diffrn_measured_fraction_theta_full 0.997
_diffrn_measured_fraction_theta_max 0.940
_diffrn_measurement_details
;
List of Runs (angles in degrees, time in seconds):

  # Type    Start    End  Width  t~exp~   \w     \q     \k     \f   Frames
#--------------------------------------------------------------------------
  1  \w     -1.00  96.00   0.50    8.83    --   10.60  57.00 120.00  194
  2  \w     57.00  89.00   0.50    8.83    --   10.60  82.00  60.00   64
  3  \w     58.00  96.00   0.50    8.83    --   10.60  82.00 -30.00   76
  4  \w    -17.00  27.00   0.50    8.83    --   10.60  82.00  60.00   88
  5  \w    -10.00  38.00   0.50    8.83    --   10.60  82.00 -30.00   96
  6  \w     37.00  95.00   0.50    8.83    --   10.60  77.00-180.00  116
  7  \w    -19.00  11.00   0.50    8.83    --   10.60  57.00 -30.00   60
  8  \w     28.00  98.00   0.50    8.83    --   10.60  57.00 -30.00  140
  9  \w    -17.00  43.00   0.50    8.83    --   10.60  82.00-120.00  120
 10  \w    -17.00  59.00   0.50    8.83    --   10.60  82.00 150.00  152
 11  \w    -35.00  71.00   0.50    8.83    --  -10.90  77.00  30.00  212
 12  \w     -6.00  22.00   0.50    8.83    --  -10.90 -38.00-180.00   56
;
_diffrn_measurement_device 'four-circle diffractometer'
_diffrn_measurement_device_type 'XtaLAB Pro II AFC12 (RINC): Kappa single'
_diffrn_measurement_method '\w scans'
_diffrn_orient_matrix_type 'CrysAlisPro convention (1999,Acta A55,543-557)'
_diffrn_orient_matrix_UB_11 0.0000499000
_diffrn_orient_matrix_UB_12 -0.0141690000
_diffrn_orient_matrix_UB_13 -0.0596036000
_diffrn_orient_matrix_UB_21 -0.1016736000
_diffrn_orient_matrix_UB_22 -0.0057566000
_diffrn_orient_matrix_UB_23 -0.0045318000
_diffrn_orient_matrix_UB_31 0.0001037000
_diffrn_orient_matrix_UB_32 0.1005433000
_diffrn_orient_matrix_UB_33 0.0073944000
_diffrn_radiation_monochromator mirror
_diffrn_radiation_probe x-ray
_diffrn_radiation_type 'Mo K\a'
_diffrn_radiation_wavelength 0.71073
_diffrn_reflns_av_R_equivalents 0.0407
_diffrn_reflns_av_unetI/netI 0.0494
_diffrn_reflns_Laue_measured_fraction_full 0.997
_diffrn_reflns_Laue_measured_fraction_max 0.940
_diffrn_reflns_limit_h_max 8
_diffrn_reflns_limit_h_min -8
_diffrn_reflns_limit_k_max 8
_diffrn_reflns_limit_k_min -9
_diffrn_reflns_limit_l_max 15
_diffrn_reflns_limit_l_min -15
_diffrn_reflns_number 6999
_diffrn_reflns_point_group_measured_fraction_full 0.997
_diffrn_reflns_point_group_measured_fraction_max 0.940
_diffrn_reflns_theta_full 25.242
_diffrn_reflns_theta_max 27.032
_diffrn_reflns_theta_min 2.920
_diffrn_source 'micro-focus sealed X-ray tube'
_diffrn_source_type 'Rigaku (Mo) X-ray Source'
_exptl_absorpt_coefficient_mu 0.241
_exptl_absorpt_correction_T_max 1.00000
_exptl_absorpt_correction_T_min 0.68633
_exptl_absorpt_correction_type multi-scan
_exptl_absorpt_process_details
;
CrysAlisPro 1.171.41.36a (Rigaku Oxford Diffraction, 2019)
Empirical absorption correction using spherical harmonics,
 implemented in SCALE3 ABSPACK scaling algorithm.
;
_exptl_crystal_colour 'clear light yellow'
_exptl_crystal_colour_lustre clear
_exptl_crystal_colour_modifier light
_exptl_crystal_colour_primary yellow
_exptl_crystal_density_diffrn 1.228
_exptl_crystal_description block
_exptl_crystal_F_000 236
_exptl_crystal_size_max 0.25
_exptl_crystal_size_mid 0.2
_exptl_crystal_size_min 0.2
_refine_diff_density_max 0.423
_refine_diff_density_min -0.320
_refine_diff_density_rms 0.060
_refine_ls_extinction_method none
_refine_ls_goodness_of_fit_ref 1.073
_refine_ls_hydrogen_treatment constr
_refine_ls_matrix_type full
_refine_ls_number_parameters 138
_refine_ls_number_reflns 2447
_refine_ls_number_restraints 0
_refine_ls_restrained_S_all 1.073
_refine_ls_R_factor_all 0.0547
_refine_ls_R_factor_gt 0.0444
_refine_ls_shift/su_max 0.001
_refine_ls_shift/su_mean 0.000
_refine_ls_structure_factor_coef Fsqd
_refine_ls_weighting_details 'w=1/[\s^2^(Fo^2^)+(0.0698P)^2^+0.0482P] where P=(Fo^2^+2Fc^2^)/3'
_refine_ls_weighting_scheme calc
_refine_ls_wR_factor_gt 0.1185
_refine_ls_wR_factor_ref 0.1232
_reflns_Friedel_coverage 0.000
_reflns_number_gt 2014
_reflns_number_total 2447
_reflns_threshold_expression 'I > 2\s(I)'
_cod_data_source_file d3dt00474k2.cif
_cod_data_source_block HL4
_cod_database_code 7712965
_shelx_shelxl_version_number 2018/3
_chemical_oxdiff_formula 'C12 H16 N2 S1'
_shelx_space_group_comment
;
The symmetry employed for this shelxl refinement is uniquely defined
by the following loop, which should always be used as a source of
symmetry information in preference to the above space-group names.
They are only intended as comments.
;
_shelx_estimated_absorpt_t_max 0.953
_shelx_estimated_absorpt_t_min 0.942
_diffrn_oxdiff_digest_frames
;
01501dafcf655fbed6ca82d2a05585482e00025d956
;
_reflns_odcompleteness_completeness 98.40
_reflns_odcompleteness_iscentric 1
_reflns_odcompleteness_theta 26.32
_olex2_refinement_description
;
1. Fixed Uiso
 At 1.2 times of:
  All C(H) groups, All C(H,H) groups, All N(H) groups
 At 1.5 times of:
  All C(H,H,H) groups
2.a Secondary CH2 refined with riding coordinates:
 C6(H9,H10), C7(H11,H12)
2.b Aromatic/amide H refined with riding coordinates:
 N1(H8), C3(H4), C9(H13), C10(H14), C11(H15), C12(H16)
2.c Idealised Me refined as rotating group:
 C1(H1,H2,H3), C5(H5,H6,H7)
;
_olex2_submission_special_instructions 'No special instructions were received'
_oxdiff_exptl_absorpt_empirical_details
;
Empirical correction (ABSPACK) includes:
- Absorption correction using spherical harmonics
- Frame scaling
;
_oxdiff_exptl_absorpt_empirical_full_max 1.438
_oxdiff_exptl_absorpt_empirical_full_min 0.666

loop_
_space_group_symop_operation_xyz
'x, y, z'
'-x, -y, -z'

loop_
_atom_site_label
_atom_site_type_symbol
_atom_site_fract_x
_atom_site_fract_y
_atom_site_fract_z
_atom_site_U_iso_or_equiv
_atom_site_adp_type
_atom_site_occupancy
_atom_site_site_symmetry_order
_atom_site_calc_flag
_atom_site_refinement_flags_posn
_atom_site_refinement_flags_adp
_atom_site_refinement_flags_occupancy
_atom_site_disorder_assembly
_atom_site_disorder_group
S1 S 0.28420(6) 0.88950(7) 0.66950(3) 0.02575(18) Uani 1 1 d . . . . .
N1 N 0.4873(2) 0.7276(2) 0.45969(11) 0.0202(3) Uani 1 1 d . . . . .
H8 H 0.384883 0.766913 0.495294 0.024 Uiso 1 1 calc R . . . .
N2 N 0.3162(2) 0.4881(2) 0.10918(11) 0.0237(4) Uani 1 1 d . . . . .
C1 C 0.8297(2) 0.7030(3) 0.45977(14) 0.0269(4) Uani 1 1 d . . . . .
H1 H 0.943536 0.745803 0.512502 0.040 Uiso 1 1 calc GR . . . .
H2 H 0.836965 0.759996 0.395625 0.040 Uiso 1 1 calc GR . . . .
H3 H 0.823642 0.562876 0.431754 0.040 Uiso 1 1 calc GR . . . .
C2 C 0.6540(2) 0.7642(2) 0.51991(14) 0.0210(4) Uani 1 1 d . . . . .
C3 C 0.6689(2) 0.8517(2) 0.63752(14) 0.0224(4) Uani 1 1 d . . . . .
H4 H 0.795552 0.876073 0.672557 0.027 Uiso 1 1 calc R . . . .
C4 C 0.5236(2) 0.9069(2) 0.70899(14) 0.0229(4) Uani 1 1 d . . . . .
C5 C 0.5821(3) 0.9890(3) 0.83368(14) 0.0310(5) Uani 1 1 d . . . . .
H5 H 0.711394 0.951533 0.850584 0.046 Uiso 1 1 calc GR . . . .
H6 H 0.491808 0.939660 0.878816 0.046 Uiso 1 1 calc GR . . . .
H7 H 0.581238 1.129155 0.852602 0.046 Uiso 1 1 calc GR . . . .
C6 C 0.4577(2) 0.6276(3) 0.33906(13) 0.0213(4) Uani 1 1 d . . . . .
H9 H 0.511985 0.499938 0.324759 0.026 Uiso 1 1 calc R . . . .
H10 H 0.522728 0.701934 0.293243 0.026 Uiso 1 1 calc R . . . .
C7 C 0.2426(2) 0.6055(3) 0.30597(13) 0.0218(4) Uani 1 1 d . . . . .
H11 H 0.177436 0.549790 0.360570 0.026 Uiso 1 1 calc R . . . .
H12 H 0.193678 0.733955 0.311665 0.026 Uiso 1 1 calc R . . . .
C8 C 0.1923(2) 0.4801(2) 0.18738(13) 0.0206(4) Uani 1 1 d . . . . .
C9 C 0.0231(2) 0.3658(3) 0.16241(14) 0.0242(4) Uani 1 1 d . . . . .
H13 H -0.061809 0.364012 0.219838 0.029 Uiso 1 1 calc R . . . .
C10 C -0.0200(3) 0.2543(3) 0.05223(15) 0.0279(4) Uani 1 1 d . . . . .
H14 H -0.134961 0.174982 0.033064 0.034 Uiso 1 1 calc R . . . .
C11 C 0.1059(3) 0.2599(3) -0.02899(15) 0.0281(4) Uani 1 1 d . . . . .
H15 H 0.080287 0.184569 -0.105050 0.034 Uiso 1 1 calc R . . . .
C12 C 0.2709(3) 0.3785(3) 0.00323(14) 0.0276(4) Uani 1 1 d . . . . .
H16 H 0.357346 0.382631 -0.053063 0.033 Uiso 1 1 calc R . . . .

loop_
_atom_site_aniso_label
_atom_site_aniso_U_11
_atom_site_aniso_U_22
_atom_site_aniso_U_33
_atom_site_aniso_U_23
_atom_site_aniso_U_13
_atom_site_aniso_U_12
S1 0.0256(3) 0.0306(3) 0.0187(3) 0.00297(19) 0.00012(18) 0.0000(2)
N1 0.0196(7) 0.0254(8) 0.0130(7) 0.0009(6) -0.0009(5) 0.0016(6)
N2 0.0264(8) 0.0272(9) 0.0161(7) 0.0035(6) -0.0007(6) 0.0003(7)
C1 0.0222(9) 0.0330(11) 0.0237(9) 0.0051(8) -0.0023(7) 0.0025(8)
C2 0.0224(9) 0.0179(9) 0.0224(9) 0.0060(7) -0.0029(7) 0.0008(7)
C3 0.0237(9) 0.0216(10) 0.0196(9) 0.0035(7) -0.0078(7) -0.0005(7)
C4 0.0306(10) 0.0173(10) 0.0193(9) 0.0043(7) -0.0060(7) -0.0005(8)
C5 0.0422(11) 0.0299(11) 0.0181(9) 0.0027(8) -0.0059(8) 0.0058(9)
C6 0.0232(9) 0.0242(10) 0.0134(8) 0.0005(7) -0.0015(7) -0.0005(7)
C7 0.0224(9) 0.0250(10) 0.0163(8) 0.0030(7) -0.0011(7) 0.0001(8)
C8 0.0239(9) 0.0220(10) 0.0157(8) 0.0051(7) -0.0025(7) 0.0033(7)
C9 0.0246(9) 0.0271(11) 0.0200(9) 0.0060(8) -0.0020(7) -0.0004(8)
C10 0.0298(10) 0.0258(11) 0.0246(9) 0.0041(8) -0.0106(8) -0.0044(8)
C11 0.0381(11) 0.0269(11) 0.0158(9) 0.0011(7) -0.0066(8) 0.0047(9)
C12 0.0347(10) 0.0314(11) 0.0157(9) 0.0037(8) 0.0019(7) 0.0047(8)

loop_
_atom_type_symbol
_atom_type_description
_atom_type_scat_dispersion_real
_atom_type_scat_dispersion_imag
_atom_type_scat_source
C C 0.0033 0.0016 'International Tables Vol C Tables 4.2.6.8 and 6.1.1.4'
H H 0.0000 0.0000 'International Tables Vol C Tables 4.2.6.8 and 6.1.1.4'
N N 0.0061 0.0033 'International Tables Vol C Tables 4.2.6.8 and 6.1.1.4'
S S 0.1246 0.1234 'International Tables Vol C Tables 4.2.6.8 and 6.1.1.4'

loop_
_geom_angle_atom_site_label_1
_geom_angle_atom_site_label_2
_geom_angle_atom_site_label_3
_geom_angle
_geom_angle_site_symmetry_1
_geom_angle_site_symmetry_3
_geom_angle_publ_flag
C2 N1 H8 117.1 . . ?
C2 N1 C6 125.75(14) . . ?
C6 N1 H8 117.1 . . ?
C8 N2 C12 117.06(14) . . ?
H1 C1 H2 109.5 . . ?
H1 C1 H3 109.5 . . ?
H2 C1 H3 109.5 . . ?
C2 C1 H1 109.5 . . ?
C2 C1 H2 109.5 . . ?
C2 C1 H3 109.5 . . ?
N1 C2 C1 117.68(15) . . ?
N1 C2 C3 122.14(16) . . ?
C3 C2 C1 120.14(15) . . ?
C2 C3 H4 115.7 . . ?
C4 C3 C2 128.70(15) . . ?
C4 C3 H4 115.7 . . ?
C3 C4 S1 126.12(13) . . ?
C3 C4 C5 117.06(15) . . ?
C5 C4 S1 116.82(13) . . ?
C4 C5 H5 109.5 . . ?
C4 C5 H6 109.5 . . ?
C4 C5 H7 109.5 . . ?
H5 C5 H6 109.5 . . ?
H5 C5 H7 109.5 . . ?
H6 C5 H7 109.5 . . ?
N1 C6 H9 110.0 . . ?
N1 C6 H10 110.0 . . ?
N1 C6 C7 108.28(13) . . ?
H9 C6 H10 108.4 . . ?
C7 C6 H9 110.0 . . ?
C7 C6 H10 110.0 . . ?
C6 C7 H11 108.9 . . ?
C6 C7 H12 108.9 . . ?
H11 C7 H12 107.8 . . ?
C8 C7 C6 113.16(13) . . ?
C8 C7 H11 108.9 . . ?
C8 C7 H12 108.9 . . ?
N2 C8 C7 116.86(14) . . ?
N2 C8 C9 122.77(15) . . ?
C9 C8 C7 120.36(15) . . ?
C8 C9 H13 120.6 . . ?
C10 C9 C8 118.87(16) . . ?
C10 C9 H13 120.6 . . ?
C9 C10 H14 120.4 . . ?
C11 C10 C9 119.17(16) . . ?
C11 C10 H14 120.4 . . ?
C10 C11 H15 120.9 . . ?
C10 C11 C12 118.12(16) . . ?
C12 C11 H15 120.9 . . ?
N2 C12 C11 124.01(16) . . ?
N2 C12 H16 118.0 . . ?
C11 C12 H16 118.0 . . ?

loop_
_geom_bond_atom_site_label_1
_geom_bond_atom_site_label_2
_geom_bond_distance
_geom_bond_site_symmetry_2
_geom_bond_publ_flag
S1 C4 1.7058(18) . ?
N1 H8 0.8800 . ?
N1 C2 1.320(2) . ?
N1 C6 1.462(2) . ?
N2 C8 1.341(2) . ?
N2 C12 1.343(2) . ?
C1 H1 0.9800 . ?
C1 H2 0.9800 . ?
C1 H3 0.9800 . ?
C1 C2 1.495(2) . ?
C2 C3 1.408(2) . ?
C3 H4 0.9500 . ?
C3 C4 1.385(2) . ?
C4 C5 1.510(2) . ?
C5 H5 0.9800 . ?
C5 H6 0.9800 . ?
C5 H7 0.9800 . ?
C6 H9 0.9900 . ?
C6 H10 0.9900 . ?
C6 C7 1.526(2) . ?
C7 H11 0.9900 . ?
C7 H12 0.9900 . ?
C7 C8 1.509(2) . ?
C8 C9 1.389(2) . ?
C9 H13 0.9500 . ?
C9 C10 1.386(2) . ?
C10 H14 0.9500 . ?
C10 C11 1.375(2) . ?
C11 H15 0.9500 . ?
C11 C12 1.384(2) . ?
C12 H16 0.9500 . ?

loop_
_geom_torsion_atom_site_label_1
_geom_torsion_atom_site_label_2
_geom_torsion_atom_site_label_3
_geom_torsion_atom_site_label_4
_geom_torsion
_geom_torsion_site_symmetry_1
_geom_torsion_site_symmetry_2
_geom_torsion_site_symmetry_3
_geom_torsion_site_symmetry_4
_geom_torsion_publ_flag
N1 C2 C3 C4 2.2(3) . . . . ?
N1 C6 C7 C8 -171.96(14) . . . . ?
N2 C8 C9 C10 0.3(3) . . . . ?
C1 C2 C3 C4 -175.54(17) . . . . ?
C2 N1 C6 C7 176.47(15) . . . . ?
C2 C3 C4 S1 -2.6(3) . . . . ?
C2 C3 C4 C5 176.98(17) . . . . ?
C6 N1 C2 C1 1.6(2) . . . . ?
C6 N1 C2 C3 -176.20(16) . . . . ?
C6 C7 C8 N2 -34.4(2) . . . . ?
C6 C7 C8 C9 146.67(16) . . . . ?
C7 C8 C9 C10 179.12(15) . . . . ?
C8 N2 C12 C11 0.1(3) . . . . ?
C8 C9 C10 C11 0.0(3) . . . . ?
C9 C10 C11 C12 -0.3(3) . . . . ?
C10 C11 C12 N2 0.3(3) . . . . ?
C12 N2 C8 C7 -179.20(14) . . . . ?
C12 N2 C8 C9 -0.3(2) . . . . ?
